data_4062196
_journal_name_full Organometallics
_journal_year 2003
_chemical_formula_sum 'C33 H26 Fe Mo2 O4 Si'
_chemical_formula_weight 762.36
_space_group_IT_number 2
_symmetry_cell_setting triclinic
_symmetry_space_group_name_Hall '-P 1'
_symmetry_space_group_name_H-M 'P -1'
_cell_angle_alpha 76.2870(12)
_cell_angle_beta 89.0310(12)
_cell_angle_gamma 67.6720(13)
_cell_formula_units_Z 2
_cell_length_a 8.6700(2)
_cell_length_b 9.9580(2)
_cell_length_c 18.3510(6)
_cell_measurement_temperature 150(1)
_cell_volume 1419.06(6)
_diffrn_ambient_temperature 150(2)
_exptl_crystal_density_diffrn 1.784
_cod_depositor_comments
;
The following automatic conversions were performed:
'_symmetry_cell_setting' value 'Triclinic' changed to 'triclinic'
according to '/home/saulius/struct/CIF-dictionaries/cif_core.dic'
dictionary named 'cif_core.dic' version 2.4.1 from 2010-06-29.

Automatic conversion script
Id: cif_fix_enum 1527 2010-12-29 10:47:43Z saulius 
;
_cod_database_code 4062196

loop_
_symmetry_equiv_pos_as_xyz
'x, y, z'
'-x, -y, -z'

loop_
_atom_site_label
_atom_site_type_symbol
_atom_site_fract_x
_atom_site_fract_y
_atom_site_fract_z
_atom_site_U_iso_or_equiv
_atom_site_adp_type
_atom_site_occupancy
_atom_site_symmetry_multiplicity
_atom_site_calc_flag
_atom_site_refinement_flags
_atom_site_disorder_assembly
_atom_site_disorder_group
Mo1 Mo 1.19497(4) -0.00463(3) 0.676489(17) 0.01853(10) Uani 1 1 d . . .
Mo2 Mo 1.37687(4) 0.19798(3) 0.636064(17) 0.01715(9) Uani 1 1 d . . .
Fe1 Fe 0.96503(7) 0.40967(6) 0.87889(3) 0.02433(14) Uani 1 1 d . . .
Si1 Si 1.01835(12) 0.34802(11) 0.74178(6) 0.0188(2) Uani 1 1 d . . .
O1 O 0.9084(4) 0.2237(4) 0.55530(18) 0.0442(8) Uani 1 1 d . . .
O2 O 0.9229(4) -0.0087(4) 0.78996(19) 0.0454(8) Uani 1 1 d . . .
O3 O 1.2998(4) 0.1176(3) 0.49083(16) 0.0347(7) Uani 1 1 d . . .
O4 O 1.7037(3) -0.0893(3) 0.67813(16) 0.0328(6) Uani 1 1 d . . .
C1 C 0.9063(5) 0.2819(4) 0.8233(2) 0.0247(8) Uani 1 1 d . . .
C2 C 0.9980(5) 0.1915(4) 0.8951(2) 0.0280(9) Uani 1 1 d . . .
H2A H 1.1088 0.1056 0.9015 0.034 Uiso 1 1 calc R . .
C3 C 0.9085(6) 0.2449(5) 0.9546(2) 0.0366(10) Uani 1 1 d . . .
H3A H 0.9465 0.2053 1.0094 0.044 Uiso 1 1 calc R . .
C4 C 0.7591(6) 0.3689(5) 0.9223(3) 0.0394(11) Uani 1 1 d . . .
H4A H 0.6733 0.4317 0.9506 0.047 Uiso 1 1 calc R . .
C5 C 0.7557(5) 0.3920(4) 0.8423(2) 0.0306(9) Uani 1 1 d . . .
H5A H 0.6650 0.4720 0.8054 0.037 Uiso 1 1 calc R . .
C6 C 1.0888(4) 0.4643(4) 0.7907(2) 0.0209(8) Uani 1 1 d . . .
C7 C 1.2006(5) 0.3971(4) 0.8587(2) 0.0237(8) Uani 1 1 d . . .
H7A H 1.3029 0.3024 0.8675 0.028 Uiso 1 1 calc R . .
C8 C 1.1391(5) 0.4851(4) 0.9121(2) 0.0285(9) Uani 1 1 d . . .
H8A H 1.1893 0.4614 0.9645 0.034 Uiso 1 1 calc R . .
C9 C 0.9916(5) 0.6086(4) 0.8787(2) 0.0316(9) Uani 1 1 d . . .
H9A H 0.9194 0.6874 0.9034 0.038 Uiso 1 1 calc R . .
C10 C 0.9607(5) 0.5983(4) 0.8052(2) 0.0260(8) Uani 1 1 d . . .
H10A H 0.8634 0.6708 0.7692 0.031 Uiso 1 1 calc R . .
C11 C 1.2421(5) -0.1679(4) 0.6004(2) 0.0304(9) Uani 1 1 d . . .
H11A H 1.2013 -0.1391 0.5461 0.037 Uiso 1 1 calc R . .
C12 C 1.4033(5) -0.1893(4) 0.6278(2) 0.0286(9) Uani 1 1 d . . .
H12A H 1.4939 -0.1745 0.5967 0.034 Uiso 1 1 calc R . .
C13 C 1.4165(5) -0.2441(4) 0.7074(2) 0.0297(9) Uani 1 1 d . . .
H13A H 1.5184 -0.2751 0.7422 0.036 Uiso 1 1 calc R . .
C14 C 1.2652(5) -0.2581(4) 0.7277(3) 0.0322(10) Uani 1 1 d . . .
H14A H 1.2428 -0.3037 0.7794 0.039 Uiso 1 1 calc R . .
C15 C 1.1560(5) -0.2120(4) 0.6616(3) 0.0340(10) Uani 1 1 d . . .
H15A H 1.0464 -0.2225 0.6583 0.041 Uiso 1 1 calc R . .
C16 C 1.5511(5) 0.3250(4) 0.6385(2) 0.0324(10) Uani 1 1 d . . .
H16A H 1.6681 0.2796 0.6625 0.039 Uiso 1 1 calc R . .
C17 C 1.5053(5) 0.3416(4) 0.5627(2) 0.0336(10) Uani 1 1 d . . .
H17A H 1.5839 0.3112 0.5236 0.040 Uiso 1 1 calc R . .
C18 C 1.3286(6) 0.4299(5) 0.5492(3) 0.0387(11) Uani 1 1 d . . .
H18A H 1.2621 0.4680 0.4994 0.046 Uiso 1 1 calc R . .
C19 C 1.2693(5) 0.4650(4) 0.6169(3) 0.0320(9) Uani 1 1 d . . .
H19A H 1.1527 0.5307 0.6241 0.038 Uiso 1 1 calc R . .
C20 C 1.4080(5) 0.4004(4) 0.6715(2) 0.0317(9) Uani 1 1 d . . .
H20A H 1.4056 0.4138 0.7239 0.038 Uiso 1 1 calc R . .
C21 C 1.4312(4) 0.0013(4) 0.8185(2) 0.0202(7) Uani 1 1 d . . .
C22 C 1.4060(5) -0.1130(4) 0.8716(2) 0.0287(9) Uani 1 1 d . . .
H22A H 1.3240 -0.1486 0.8605 0.034 Uiso 1 1 calc R . .
C23 C 1.5001(5) -0.1754(5) 0.9410(2) 0.0362(10) Uani 1 1 d . . .
H23A H 1.4814 -0.2527 0.9769 0.043 Uiso 1 1 calc R . .
C24 C 1.6208(5) -0.1253(5) 0.9578(2) 0.0363(10) Uani 1 1 d . . .
H24A H 1.6857 -0.1684 1.0048 0.044 Uiso 1 1 calc R . .
C25 C 1.6458(5) -0.0121(5) 0.9055(2) 0.0338(10) Uani 1 1 d . . .
H25A H 1.7275 0.0234 0.9171 0.041 Uiso 1 1 calc R . .
C26 C 1.5539(4) 0.0500(4) 0.8370(2) 0.0259(8) Uani 1 1 d . . .
H26A H 1.5738 0.1271 0.8016 0.031 Uiso 1 1 calc R . .
C27 C 1.3326(4) 0.0719(4) 0.7445(2) 0.0184(7) Uani 1 1 d . . .
C28 C 1.1895(4) 0.1938(4) 0.7155(2) 0.0180(7) Uani 1 1 d . . .
C29 C 1.0117(5) 0.1450(4) 0.6026(2) 0.0274(9) Uani 1 1 d . . .
C30 C 1.0209(5) 0.0015(4) 0.7498(2) 0.0282(9) Uani 1 1 d . . .
C31 C 1.3230(5) 0.1380(4) 0.5489(2) 0.0244(8) Uani 1 1 d . . .
C32 C 1.5794(5) 0.0144(4) 0.6624(2) 0.0218(8) Uani 1 1 d . . .
C33 C 0.8642(5) 0.4765(4) 0.6605(2) 0.0277(8) Uani 1 1 d . . .
H33A H 0.8982 0.4416 0.6148 0.042 Uiso 1 1 calc R . .
H33B H 0.8610 0.5783 0.6531 0.042 Uiso 1 1 calc R . .
H33C H 0.7530 0.4767 0.6710 0.042 Uiso 1 1 calc R . .

loop_
_atom_site_aniso_label
_atom_site_aniso_U_11
_atom_site_aniso_U_22
_atom_site_aniso_U_33
_atom_site_aniso_U_23
_atom_site_aniso_U_13
_atom_site_aniso_U_12
Mo1 0.01809(16) 0.01623(16) 0.02444(18) -0.00863(13) 0.00496(13) -0.00811(13)
Mo2 0.01847(16) 0.01499(16) 0.01867(17) -0.00395(12) 0.00322(12) -0.00742(13)
Fe1 0.0291(3) 0.0208(3) 0.0252(3) -0.0095(2) 0.0096(2) -0.0099(2)
Si1 0.0182(5) 0.0163(5) 0.0212(5) -0.0063(4) 0.0025(4) -0.0050(4)
O1 0.0309(16) 0.049(2) 0.043(2) -0.0162(16) -0.0121(15) -0.0020(15)
O2 0.0453(19) 0.055(2) 0.061(2) -0.0343(17) 0.0345(17) -0.0360(17)
O3 0.0406(17) 0.0465(18) 0.0244(16) -0.0145(14) 0.0053(13) -0.0216(15)
O4 0.0239(14) 0.0309(16) 0.0358(17) -0.0081(13) -0.0015(12) -0.0021(13)
C1 0.025(2) 0.0218(19) 0.031(2) -0.0098(17) 0.0073(17) -0.0121(17)
C2 0.035(2) 0.0204(19) 0.029(2) -0.0059(16) 0.0091(18) -0.0126(18)
C3 0.054(3) 0.033(2) 0.029(2) -0.0098(19) 0.016(2) -0.022(2)
C4 0.042(3) 0.043(3) 0.047(3) -0.023(2) 0.028(2) -0.025(2)
C5 0.026(2) 0.028(2) 0.040(3) -0.0122(19) 0.0101(18) -0.0101(18)
C6 0.0261(19) 0.0188(18) 0.0209(19) -0.0085(15) 0.0059(15) -0.0101(16)
C7 0.0262(19) 0.0211(19) 0.024(2) -0.0041(16) -0.0004(16) -0.0097(16)
C8 0.038(2) 0.026(2) 0.027(2) -0.0137(17) 0.0041(18) -0.0158(19)
C9 0.043(2) 0.024(2) 0.036(2) -0.0203(18) 0.014(2) -0.0153(19)
C10 0.030(2) 0.0197(19) 0.030(2) -0.0088(16) 0.0050(17) -0.0099(17)
C11 0.036(2) 0.025(2) 0.039(2) -0.0240(19) 0.0091(19) -0.0125(18)
C12 0.031(2) 0.0168(18) 0.040(2) -0.0121(17) 0.0133(18) -0.0091(17)
C13 0.032(2) 0.0107(17) 0.042(3) -0.0056(17) 0.0059(19) -0.0033(16)
C14 0.041(2) 0.0161(19) 0.044(3) -0.0114(18) 0.017(2) -0.0136(18)
C15 0.035(2) 0.025(2) 0.058(3) -0.024(2) 0.015(2) -0.0208(19)
C16 0.032(2) 0.028(2) 0.045(3) -0.0068(19) 0.0043(19) -0.0205(19)
C17 0.042(2) 0.024(2) 0.039(3) -0.0045(18) 0.017(2) -0.020(2)
C18 0.060(3) 0.022(2) 0.032(2) 0.0079(18) -0.007(2) -0.022(2)
C19 0.034(2) 0.0149(19) 0.047(3) -0.0038(18) 0.009(2) -0.0120(17)
C20 0.043(2) 0.026(2) 0.037(2) -0.0139(18) 0.012(2) -0.022(2)
C21 0.0171(17) 0.0198(18) 0.0183(18) -0.0046(14) 0.0030(14) -0.0015(15)
C22 0.029(2) 0.027(2) 0.026(2) -0.0031(17) 0.0020(17) -0.0089(18)
C23 0.041(3) 0.033(2) 0.025(2) 0.0022(18) 0.0013(19) -0.010(2)
C24 0.030(2) 0.041(3) 0.020(2) 0.0003(18) -0.0025(17) 0.002(2)
C25 0.026(2) 0.046(3) 0.028(2) -0.014(2) 0.0038(17) -0.010(2)
C26 0.0221(19) 0.033(2) 0.0199(19) -0.0040(16) 0.0028(15) -0.0093(17)
C27 0.0194(17) 0.0183(18) 0.0204(18) -0.0043(14) 0.0039(14) -0.0108(15)
C28 0.0192(17) 0.0189(17) 0.0199(18) -0.0069(14) 0.0028(14) -0.0106(15)
C29 0.0227(19) 0.032(2) 0.034(2) -0.0202(19) 0.0082(18) -0.0108(18)
C30 0.028(2) 0.026(2) 0.040(2) -0.0191(18) 0.0099(19) -0.0147(18)
C31 0.0248(19) 0.0223(19) 0.023(2) -0.0017(16) 0.0051(16) -0.0084(16)
C32 0.0237(19) 0.0234(19) 0.0197(19) -0.0054(15) 0.0028(15) -0.0108(17)
C33 0.0234(19) 0.023(2) 0.033(2) -0.0069(17) -0.0019(17) -0.0052(16)

loop_
_geom_bond_atom_site_label_1
_geom_bond_atom_site_label_2
_geom_bond_distance
_geom_bond_site_symmetry_2
_geom_bond_publ_flag
Mo1 C29 1.975(4) . ?
Mo1 C30 1.998(4) . ?
Mo1 C27 2.181(3) . ?
Mo1 C28 2.240(3) . ?
Mo1 C15 2.291(4) . ?
Mo1 C11 2.305(4) . ?
Mo1 C14 2.313(4) . ?
Mo1 C13 2.370(4) . ?
Mo1 C12 2.375(4) . ?
Mo1 Mo2 2.9625(4) . ?
Mo2 C31 1.955(4) . ?
Mo2 C32 1.956(4) . ?
Mo2 C28 2.170(3) . ?
Mo2 C27 2.200(3) . ?
Mo2 C17 2.312(4) . ?
Mo2 C16 2.316(4) . ?
Mo2 C18 2.365(4) . ?
Mo2 C20 2.366(4) . ?
Mo2 C19 2.397(4) . ?
Fe1 C6 2.009(4) . ?
Fe1 C1 2.011(4) . ?
Fe1 C10 2.025(4) . ?
Fe1 C2 2.029(4) . ?
Fe1 C5 2.029(4) . ?
Fe1 C7 2.031(4) . ?
Fe1 C9 2.079(4) . ?
Fe1 C8 2.079(4) . ?
Fe1 C4 2.083(4) . ?
Fe1 C3 2.090(4) . ?
Fe1 Si1 2.7202(11) . ?
Si1 C28 1.841(4) . ?
Si1 C33 1.874(4) . ?
Si1 C6 1.889(3) . ?
Si1 C1 1.894(4) . ?
O1 C29 1.157(5) . ?
O2 C30 1.134(5) . ?
O3 C31 1.166(4) . ?
O4 C32 1.155(4) . ?
C1 C5 1.451(5) . ?
C1 C2 1.451(5) . ?
C2 C3 1.418(6) . ?
C3 C4 1.421(6) . ?
C4 C5 1.430(6) . ?
C6 C7 1.448(5) . ?
C6 C10 1.456(5) . ?
C7 C8 1.430(5) . ?
C8 C9 1.413(6) . ?
C9 C10 1.413(5) . ?
C11 C12 1.413(6) . ?
C11 C15 1.414(6) . ?
C12 C13 1.423(6) . ?
C13 C14 1.406(5) . ?
C14 C15 1.421(6) . ?
C16 C20 1.398(6) . ?
C16 C17 1.407(6) . ?
C17 C18 1.438(6) . ?
C18 C19 1.407(6) . ?
C19 C20 1.418(6) . ?
C21 C22 1.396(5) . ?
C21 C26 1.401(5) . ?
C21 C27 1.482(5) . ?
C22 C23 1.396(6) . ?
C23 C24 1.386(6) . ?
C24 C25 1.379(6) . ?
C25 C26 1.375(5) . ?
C27 C28 1.366(5) . ?
